data_1516555
loop_
_publ_author_name
'Braunschweig, Holger'
'Kramer, Thomas'
'Radacki, Krzysztof'
'Shang, Rong'
'Siedler, Eva'
'Werner, Christine'

_publ_section_title
;
 Isolation of the key intermediates of base-promoted borylene--carbonyl
 coupling reactions
;
_journal_issue 6
_journal_name_full 'Chemical Science'
_journal_page_first 2271
_journal_paper_doi 10.1039/c4sc00183d
_journal_volume 5
_journal_year 2014
_chemical_formula_moiety 'C15 H23 B Mn O3 P'
_chemical_formula_sum 'C15 H23 B Mn O3 P'
_chemical_formula_weight 348.05
_chemical_name_common
;

?

;
_chemical_name_systematic
; 

?

;
_space_group_IT_number 176
_symmetry_cell_setting hexagonal
_symmetry_space_group_name_Hall '-P 6c'
_symmetry_space_group_name_H-M 'P 63/m'
_atom_sites_solution_hydrogens geom
_atom_sites_solution_primary direct
_atom_sites_solution_secondary difmap
_audit_creation_method SHELXL-97
_cell_angle_alpha 90.00
_cell_angle_beta 90.00
_cell_angle_gamma 120.00
_cell_formula_units_Z 6
_cell_length_a 16.5774(7)
_cell_length_b 16.5774(7)
_cell_length_c 10.5446(5)
_cell_measurement_reflns_used 9830
_cell_measurement_temperature 100(2)
_cell_measurement_theta_max 28.28
_cell_measurement_theta_min 2.40
_cell_volume 2509.54(19)
_computing_cell_refinement 'Saint+ ver. 8.18C (Bruker AXS)'
_computing_data_collection 'APEX2 ver. 2012.4-3 (Bruker AXS)'
_computing_data_reduction 'Saint+ ver. 8.18C (Bruker AXS)'
_computing_molecular_graphics 'XP ver. 5.1 (Bruker AXS, 1998)'
_computing_publication_material 'SHELXL-97 (Sheldrick, 2008)'
_computing_structure_refinement 'SHELXL-97 (Sheldrick, 2008)'
_computing_structure_solution 'SHELXS-97 (Sheldrick, 2008)'
_diffrn_ambient_temperature 100(2)
_diffrn_detector_area_resol_mean 8.333
_diffrn_measured_fraction_theta_full 0.999
_diffrn_measured_fraction_theta_max 0.999
_diffrn_measurement_device_type 'Bruker D8 Quest'
_diffrn_measurement_method '\f and \w scans'
_diffrn_radiation_monochromator 'multi-layer mirror'
_diffrn_radiation_source 'ImS micro-focus sealed X-ray tube'
_diffrn_radiation_type MoK\a
_diffrn_radiation_wavelength 0.71073
_diffrn_reflns_av_R_equivalents 0.0635
_diffrn_reflns_av_sigmaI/netI 0.0210
_diffrn_reflns_limit_h_max 20
_diffrn_reflns_limit_h_min -20
_diffrn_reflns_limit_k_max 20
_diffrn_reflns_limit_k_min -20
_diffrn_reflns_limit_l_max 13
_diffrn_reflns_limit_l_min -13
_diffrn_reflns_number 36754
_diffrn_reflns_theta_full 26.36
_diffrn_reflns_theta_max 26.36
_diffrn_reflns_theta_min 2.40
_exptl_absorpt_coefficient_mu 0.890
_exptl_absorpt_correction_T_max 0.7457
_exptl_absorpt_correction_T_min 0.5787
_exptl_absorpt_correction_type multi-scan
_exptl_absorpt_process_details 'Sadabs 2008/1 (Bruker 2008)'
_exptl_crystal_colour orange
_exptl_crystal_density_diffrn 1.382
_exptl_crystal_density_method 'not measured'
_exptl_crystal_description needle
_exptl_crystal_F_000 1092
_exptl_crystal_size_max 0.14
_exptl_crystal_size_mid 0.04
_exptl_crystal_size_min 0.03
_refine_diff_density_max 1.471
_refine_diff_density_min -0.536
_refine_diff_density_rms 0.109
_refine_ls_extinction_method none
_refine_ls_goodness_of_fit_ref 1.154
_refine_ls_hydrogen_treatment constr
_refine_ls_matrix_type full
_refine_ls_number_parameters 113
_refine_ls_number_reflns 1816
_refine_ls_number_restraints 0
_refine_ls_restrained_S_all 1.154
_refine_ls_R_factor_all 0.0491
_refine_ls_R_factor_gt 0.0424
_refine_ls_shift/su_max 0.001
_refine_ls_shift/su_mean 0.000
_refine_ls_structure_factor_coef Fsqd
_refine_ls_weighting_details
;
calc w=1/[\s^2^(Fo^2^)+(0.0530P)^2^+2.8190P] where
P=(Fo^2^+2Fc^2^)/3
;
_refine_ls_weighting_scheme calc
_refine_ls_wR_factor_gt 0.1013
_refine_ls_wR_factor_ref 0.1050
_reflns_number_gt 1619
_reflns_number_total 1816
_reflns_threshold_expression >2sigma(I)
_cod_data_source_file c4sc00183d1.cif
_cod_data_source_block 3
_cod_depositor_comments
;
The following automatic conversions were performed:

'_symmetry_cell_setting' value 'Hexagonal' changed to 'hexagonal'
according to
/usr/data/users/saulius/crontab/automatic-downloads/current/RSC/lib/dictionaries/cif_core.dic
dictionary named 'cif_core.dic' version 2.4.2 from 2011-04-26.

Automatic conversion script
Id: cif_fix_values 2281 2013-09-26 08:29:07Z andrius 
;
_cod_original_sg_symbol_H-M P6(3)/m
_cod_database_code 1516555

loop_
_symmetry_equiv_pos_as_xyz
'x, y, z'
'-y, x-y, z'
'-x+y, -x, z'
'-x, -y, z+1/2'
'y, -x+y, z+1/2'
'x-y, x, z+1/2'
'-x, -y, -z'
'y, -x+y, -z'
'x-y, x, -z'
'x, y, -z-1/2'
'-y, x-y, -z-1/2'
'-x+y, -x, -z-1/2'

loop_
_atom_site_label
_atom_site_type_symbol
_atom_site_fract_x
_atom_site_fract_y
_atom_site_fract_z
_atom_site_U_iso_or_equiv
_atom_site_adp_type
_atom_site_occupancy
_atom_site_symmetry_multiplicity
_atom_site_calc_flag
_atom_site_refinement_flags
Mn1 Mn 0.61971(3) 0.74789(3) 0.7500 0.00951(17) Uani 1 2 d S
B1 B 0.6664(2) 0.6407(2) 0.7500 0.0109(7) Uani 1 2 d S
O1 O 0.80056(17) 0.92028(16) 0.7500 0.0238(6) Uani 1 2 d S
C1 C 0.7314(2) 0.8495(2) 0.7500 0.0150(7) Uani 1 2 d S
O2 O 0.65055(11) 0.67690(11) 0.50849(15) 0.0168(4) Uani 1 1 d .
C2 C 0.64686(14) 0.68984(15) 0.6191(2) 0.0121(5) Uani 1 1 d .
C1_1 C 0.4674(2) 0.6789(2) 0.7500 0.0184(7) Uani 1 2 d S
H1_1 H 0.4265 0.6134 0.7500 0.022 Uiso 1 2 calc SR
C2_1 C 0.50299(16) 0.73584(17) 0.6413(2) 0.0177(5) Uani 1 1 d .
H2_1 H 0.4903 0.7153 0.5557 0.021 Uiso 1 1 calc R
C3_1 C 0.56057(16) 0.82843(16) 0.6818(2) 0.0160(5) Uani 1 1 d .
H3_1 H 0.5935 0.8813 0.6286 0.019 Uiso 1 1 calc R
C1_2 C 0.6006(2) 0.5268(2) 0.7500 0.0126(6) Uani 1 2 d S
C2_2 C 0.4984(2) 0.4966(2) 0.7500 0.0195(7) Uani 1 2 d S
H2A_2 H 0.4823 0.5156 0.6702 0.029 Uiso 0.50 1 calc PR
H2B_2 H 0.4848 0.5259 0.8213 0.029 Uiso 0.50 1 calc PR
H2C_2 H 0.4615 0.4287 0.7585 0.029 Uiso 0.50 1 calc PR
C3_2 C 0.61898(18) 0.48321(17) 0.6311(2) 0.0195(5) Uani 1 1 d .
H3A_2 H 0.5786 0.4154 0.6334 0.029 Uiso 1 1 calc R
H3B_2 H 0.6843 0.4988 0.6302 0.029 Uiso 1 1 calc R
H3C_2 H 0.6056 0.5079 0.5545 0.029 Uiso 1 1 calc R
P1_3 P 0.80329(5) 0.69640(6) 0.7500 0.0103(2) Uani 1 2 d S
C2_3 C 0.85935(16) 0.76797(17) 0.6123(2) 0.0173(5) Uani 1 1 d .
H2A_3 H 0.8424 0.8166 0.6055 0.026 Uiso 1 1 calc R
H2B_3 H 0.8389 0.7291 0.5358 0.026 Uiso 1 1 calc R
H2C_3 H 0.9271 0.7969 0.6209 0.026 Uiso 1 1 calc R
C1_3 C 0.8500(3) 0.6178(2) 0.7500 0.0193(7) Uani 1 2 d S
H1A_3 H 0.8428 0.5905 0.8346 0.029 Uiso 0.50 1 calc PR
H1B_3 H 0.9162 0.6524 0.7275 0.029 Uiso 0.50 1 calc PR
H1C_3 H 0.8162 0.5681 0.6879 0.029 Uiso 0.50 1 calc PR

loop_
_atom_site_aniso_label
_atom_site_aniso_U_11
_atom_site_aniso_U_22
_atom_site_aniso_U_33
_atom_site_aniso_U_23
_atom_site_aniso_U_13
_atom_site_aniso_U_12
Mn1 0.0078(3) 0.0083(3) 0.0136(3) 0.000 0.000 0.0048(2)
B1 0.0088(16) 0.0109(17) 0.0146(17) 0.000 0.000 0.0061(14)
O1 0.0157(13) 0.0110(12) 0.0380(15) 0.000 0.000 0.0016(11)
C1 0.0179(17) 0.0147(17) 0.0173(16) 0.000 0.000 0.0117(15)
O2 0.0199(9) 0.0197(9) 0.0111(8) -0.0005(6) -0.0003(6) 0.0101(7)
C2 0.0054(10) 0.0111(10) 0.0179(11) 0.0003(9) 0.0000(8) 0.0027(9)
C1_1 0.0084(15) 0.0139(16) 0.035(2) 0.000 0.000 0.0072(13)
C2_1 0.0157(11) 0.0251(13) 0.0165(12) -0.0042(10) -0.0051(9) 0.0132(10)
C3_1 0.0155(11) 0.0170(12) 0.0221(13) 0.0034(10) 0.0003(10) 0.0131(10)
C1_2 0.0164(16) 0.0054(14) 0.0101(15) 0.000 0.000 0.0011(13)
C2_2 0.0161(17) 0.0097(15) 0.0296(19) 0.000 0.000 0.0040(13)
C3_2 0.0248(13) 0.0132(11) 0.0198(12) -0.0053(9) 0.0015(10) 0.0090(10)
P1_3 0.0074(4) 0.0123(4) 0.0102(4) 0.000 0.000 0.0042(3)
C2_3 0.0124(11) 0.0228(12) 0.0166(12) 0.0042(10) 0.0022(9) 0.0088(10)
C1_3 0.0188(17) 0.0240(19) 0.0225(18) 0.000 0.000 0.0162(15)

loop_
_atom_type_symbol
_atom_type_description
_atom_type_scat_dispersion_real
_atom_type_scat_dispersion_imag
_atom_type_scat_source
C C 0.0033 0.0016 'International Tables Vol C Tables 4.2.6.8 and 6.1.1.4'
H H 0.0000 0.0000 'International Tables Vol C Tables 4.2.6.8 and 6.1.1.4'
B B 0.0013 0.0007 'International Tables Vol C Tables 4.2.6.8 and 6.1.1.4'
O O 0.0106 0.0060 'International Tables Vol C Tables 4.2.6.8 and 6.1.1.4'
P P 0.1023 0.0942 'International Tables Vol C Tables 4.2.6.8 and 6.1.1.4'
Mn Mn 0.3368 0.7283 'International Tables Vol C Tables 4.2.6.8 and 6.1.1.4'

loop_
_geom_angle_atom_site_label_1
_geom_angle_atom_site_label_2
_geom_angle_atom_site_label_3
_geom_angle
_geom_angle_site_symmetry_1
_geom_angle_site_symmetry_3
C1 Mn1 C2 94.78(9) . 10_557
C1 Mn1 C2 94.78(10) . .
C2 Mn1 C2 95.70(14) 10_557 .
C1 Mn1 C3_1 89.66(12) . 10_557
C2 Mn1 C3_1 112.22(10) 10_557 10_557
C2 Mn1 C3_1 151.28(10) . 10_557
C1 Mn1 C3_1 89.66(12) . .
C2 Mn1 C3_1 151.28(10) 10_557 .
C2 Mn1 C3_1 112.22(10) . .
C3_1 Mn1 C3_1 39.32(13) 10_557 .
C1 Mn1 C2_1 123.14(10) . .
C2 Mn1 C2_1 141.14(9) 10_557 .
C2 Mn1 C2_1 89.73(9) . .
C3_1 Mn1 C2_1 64.48(9) 10_557 .
C3_1 Mn1 C2_1 38.16(9) . .
C1 Mn1 C2_1 123.14(10) . 10_557
C2 Mn1 C2_1 89.74(9) 10_557 10_557
C2 Mn1 C2_1 141.14(9) . 10_557
C3_1 Mn1 C2_1 38.16(9) 10_557 10_557
C3_1 Mn1 C2_1 64.48(9) . 10_557
C2_1 Mn1 C2_1 63.78(13) . 10_557
C1 Mn1 C1_1 151.59(14) . .
C2 Mn1 C1_1 104.09(9) 10_557 .
C2 Mn1 C1_1 104.09(9) . .
C3_1 Mn1 C1_1 63.72(10) 10_557 .
C3_1 Mn1 C1_1 63.72(10) . .
C2_1 Mn1 C1_1 37.82(8) . .
C2_1 Mn1 C1_1 37.82(8) 10_557 .
C1 Mn1 B1 98.09(14) . .
C2 Mn1 B1 47.86(7) 10_557 .
C2 Mn1 B1 47.86(7) . .
C3_1 Mn1 B1 158.93(7) 10_557 .
C3_1 Mn1 B1 158.93(7) . .
C2_1 Mn1 B1 124.49(9) . .
C2_1 Mn1 B1 124.49(9) 10_557 .
C1_1 Mn1 B1 110.32(13) . .
C1_2 B1 C2 111.81(16) . .
C1_2 B1 C2 111.82(16) . 10_557
C2 B1 C2 107.3(2) . 10_557
C1_2 B1 P1_3 119.0(2) . .
C2 B1 P1_3 102.92(15) . .
C2 B1 P1_3 102.92(15) 10_557 .
C1_2 B1 Mn1 127.6(2) . .
C2 B1 Mn1 53.64(12) . .
C2 B1 Mn1 53.64(12) 10_557 .
P1_3 B1 Mn1 113.33(16) . .
O1 C1 Mn1 174.1(3) . .
O2 C2 B1 131.5(2) . .
O2 C2 Mn1 149.90(19) . .
B1 C2 Mn1 78.50(14) . .
C2_1 C1_1 C2_1 108.5(3) 10_557 .
C2_1 C1_1 Mn1 70.35(16) 10_557 .
C2_1 C1_1 Mn1 70.35(16) . .
C2_1 C1_1 H1_1 125.8 10_557 .
C2_1 C1_1 H1_1 125.8 . .
Mn1 C1_1 H1_1 125.1 . .
C3_1 C2_1 C1_1 108.1(2) . .
C3_1 C2_1 Mn1 69.64(13) . .
C1_1 C2_1 Mn1 71.83(16) . .
C3_1 C2_1 H2_1 125.9 . .
C1_1 C2_1 H2_1 125.9 . .
Mn1 C2_1 H2_1 124.2 . .
C2_1 C3_1 C3_1 107.67(14) . 10_557
C2_1 C3_1 Mn1 72.19(13) . .
C3_1 C3_1 Mn1 70.34(6) 10_557 .
C2_1 C3_1 H3_1 126.2 . .
C3_1 C3_1 H3_1 126.2 10_557 .
Mn1 C3_1 H3_1 123.0 . .
C2_2 C1_2 C3_2 107.18(18) . 10_557
C2_2 C1_2 C3_2 107.18(18) . .
C3_2 C1_2 C3_2 107.8(3) 10_557 .
C2_2 C1_2 B1 111.8(3) . .
C3_2 C1_2 B1 111.30(17) 10_557 .
C3_2 C1_2 B1 111.30(17) . .
C1_2 C2_2 H2A_2 109.5 . .
C1_2 C2_2 H2B_2 109.5 . .
H2A_2 C2_2 H2B_2 109.5 . .
C1_2 C2_2 H2C_2 109.5 . .
H2A_2 C2_2 H2C_2 109.5 . .
H2B_2 C2_2 H2C_2 109.5 . .
C1_2 C3_2 H3A_2 109.5 . .
C1_2 C3_2 H3B_2 109.5 . .
H3A_2 C3_2 H3B_2 109.5 . .
C1_2 C3_2 H3C_2 109.5 . .
H3A_2 C3_2 H3C_2 109.5 . .
H3B_2 C3_2 H3C_2 109.5 . .
C2_3 P1_3 C2_3 106.68(16) . 10_557
C2_3 P1_3 C1_3 101.92(11) . .
C2_3 P1_3 C1_3 101.92(10) 10_557 .
C2_3 P1_3 B1 113.55(9) . .
C2_3 P1_3 B1 113.55(9) 10_557 .
C1_3 P1_3 B1 117.76(16) . .
P1_3 C2_3 H2A_3 109.5 . .
P1_3 C2_3 H2B_3 109.5 . .
H2A_3 C2_3 H2B_3 109.5 . .
P1_3 C2_3 H2C_3 109.5 . .
H2A_3 C2_3 H2C_3 109.5 . .
H2B_3 C2_3 H2C_3 109.5 . .
P1_3 C1_3 H1A_3 109.5 . .
P1_3 C1_3 H1B_3 109.5 . .
H1A_3 C1_3 H1B_3 109.5 . .
P1_3 C1_3 H1C_3 109.5 . .
H1A_3 C1_3 H1C_3 109.5 . .
H1B_3 C1_3 H1C_3 109.5 . .

loop_
_geom_bond_atom_site_label_1
_geom_bond_atom_site_label_2
_geom_bond_distance
_geom_bond_site_symmetry_2
Mn1 C1 1.774(3) .
Mn1 C2 1.862(2) 10_557
Mn1 C2 1.862(2) .
Mn1 C3_1 2.137(2) 10_557
Mn1 C3_1 2.137(2) .
Mn1 C2_1 2.171(2) .
Mn1 C2_1 2.171(2) 10_557
Mn1 C1_1 2.190(3) .
Mn1 B1 2.266(4) .
B1 C1_2 1.641(4) .
B1 C2 1.715(3) .
B1 C2 1.715(3) 10_557
B1 P1_3 1.976(4) .
O1 C1 1.160(4) .
O2 C2 1.192(3) .
C1_1 C2_1 1.413(3) 10_557
C1_1 C2_1 1.413(3) .
C1_1 H1_1 0.9500 .
C2_1 C3_1 1.409(3) .
C2_1 H2_1 0.9500 .
C3_1 C3_1 1.438(5) 10_557
C3_1 H3_1 0.9500 .
C1_2 C2_2 1.508(5) .
C1_2 C3_2 1.552(3) 10_557
C1_2 C3_2 1.552(3) .
C2_2 H2A_2 0.9800 .
C2_2 H2B_2 0.9800 .
C2_2 H2C_2 0.9800 .
C3_2 H3A_2 0.9800 .
C3_2 H3B_2 0.9800 .
C3_2 H3C_2 0.9800 .
P1_3 C2_3 1.811(2) .
P1_3 C2_3 1.811(2) 10_557
P1_3 C1_3 1.819(3) .
C2_3 H2A_3 0.9800 .
C2_3 H2B_3 0.9800 .
C2_3 H2C_3 0.9800 .
C1_3 H1A_3 0.9800 .
C1_3 H1B_3 0.9800 .
C1_3 H1C_3 0.9800 .

loop_
_geom_torsion_atom_site_label_1
_geom_torsion_atom_site_label_2
_geom_torsion_atom_site_label_3
_geom_torsion_atom_site_label_4
_geom_torsion
_geom_torsion_site_symmetry_1
_geom_torsion_site_symmetry_4
C1 Mn1 B1 C1_2 180.0 . .
C2 Mn1 B1 C1_2 90.87(12) 10_557 .
C2 Mn1 B1 C1_2 -90.87(12) . .
C3_1 Mn1 B1 C1_2 69.4(3) 10_557 .
C3_1 Mn1 B1 C1_2 -69.4(3) . .
C2_1 Mn1 B1 C1_2 -39.86(9) . .
C2_1 Mn1 B1 C1_2 39.86(9) 10_557 .
C1_1 Mn1 B1 C1_2 0.0 . .
C1 Mn1 B1 C2 -89.13(12) . .
C2 Mn1 B1 C2 -178.3(2) 10_557 .
C3_1 Mn1 B1 C2 160.2(2) 10_557 .
C3_1 Mn1 B1 C2 21.5(4) . .
C2_1 Mn1 B1 C2 51.01(17) . .
C2_1 Mn1 B1 C2 130.73(12) 10_557 .
C1_1 Mn1 B1 C2 90.87(12) . .
C1 Mn1 B1 C2 89.13(12) . 10_557
C2 Mn1 B1 C2 178.3(2) . 10_557
C3_1 Mn1 B1 C2 -21.5(4) 10_557 10_557
C3_1 Mn1 B1 C2 -160.2(2) . 10_557
C2_1 Mn1 B1 C2 -130.73(12) . 10_557
C2_1 Mn1 B1 C2 -51.01(17) 10_557 10_557
C1_1 Mn1 B1 C2 -90.87(12) . 10_557
C1 Mn1 B1 P1_3 0.0 . .
C2 Mn1 B1 P1_3 -89.13(12) 10_557 .
C2 Mn1 B1 P1_3 89.13(12) . .
C3_1 Mn1 B1 P1_3 -110.6(3) 10_557 .
C3_1 Mn1 B1 P1_3 110.6(3) . .
C2_1 Mn1 B1 P1_3 140.14(9) . .
C2_1 Mn1 B1 P1_3 -140.14(9) 10_557 .
C1_1 Mn1 B1 P1_3 180.0 . .
C1_2 B1 C2 O2 -56.0(4) . .
C2 B1 C2 O2 -178.92(16) 10_557 .
P1_3 B1 C2 O2 72.9(3) . .
Mn1 B1 C2 O2 -177.5(3) . .
C1_2 B1 C2 Mn1 121.5(2) . .
C2 B1 C2 Mn1 -1.5(2) 10_557 .
P1_3 B1 C2 Mn1 -109.61(13) . .
C1 Mn1 C2 O2 -87.2(4) . .
C2 Mn1 C2 O2 177.5(3) 10_557 .
C3_1 Mn1 C2 O2 10.9(5) 10_557 .
C3_1 Mn1 C2 O2 4.4(4) . .
C2_1 Mn1 C2 O2 36.0(4) . .
C2_1 Mn1 C2 O2 80.8(4) 10_557 .
C1_1 Mn1 C2 O2 71.4(4) . .
B1 Mn1 C2 O2 176.2(4) . .
C1 Mn1 C2 B1 96.59(15) . .
C2 Mn1 C2 B1 1.29(17) 10_557 .
C3_1 Mn1 C2 B1 -165.3(2) 10_557 .
C3_1 Mn1 C2 B1 -171.82(14) . .
C2_1 Mn1 C2 B1 -140.16(15) . .
C2_1 Mn1 C2 B1 -95.40(18) 10_557 .
C1_1 Mn1 C2 B1 -104.81(15) . .
C1 Mn1 C1_1 C2_1 -59.49(14) . 10_557
C2 Mn1 C1_1 C2_1 70.66(17) 10_557 10_557
C2 Mn1 C1_1 C2_1 170.37(15) . 10_557
C3_1 Mn1 C1_1 C2_1 -37.45(15) 10_557 10_557
C3_1 Mn1 C1_1 C2_1 -81.52(17) . 10_557
C2_1 Mn1 C1_1 C2_1 -119.0(3) . 10_557
B1 Mn1 C1_1 C2_1 120.51(14) . 10_557
C1 Mn1 C1_1 C2_1 59.49(14) . .
C2 Mn1 C1_1 C2_1 -170.37(15) 10_557 .
C2 Mn1 C1_1 C2_1 -70.66(17) . .
C3_1 Mn1 C1_1 C2_1 81.52(17) 10_557 .
C3_1 Mn1 C1_1 C2_1 37.45(15) . .
C2_1 Mn1 C1_1 C2_1 119.0(3) 10_557 .
B1 Mn1 C1_1 C2_1 -120.51(14) . .
C2_1 C1_1 C2_1 C3_1 -0.2(3) 10_557 .
Mn1 C1_1 C2_1 C3_1 -60.50(16) . .
C2_1 C1_1 C2_1 Mn1 60.3(2) 10_557 .
C1 Mn1 C2_1 C3_1 -32.62(18) . .
C2 Mn1 C2_1 C3_1 133.06(17) 10_557 .
C2 Mn1 C2_1 C3_1 -128.16(15) . .
C3_1 Mn1 C2_1 C3_1 38.74(15) 10_557 .
C2_1 Mn1 C2_1 C3_1 81.35(14) 10_557 .
C1_1 Mn1 C2_1 C3_1 118.1(2) . .
B1 Mn1 C2_1 C3_1 -163.35(13) . .
C1 Mn1 C2_1 C1_1 -150.69(16) . .
C2 Mn1 C2_1 C1_1 15.0(2) 10_557 .
C2 Mn1 C2_1 C1_1 113.77(16) . .
C3_1 Mn1 C2_1 C1_1 -79.33(16) 10_557 .
C3_1 Mn1 C2_1 C1_1 -118.1(2) . .
C2_1 Mn1 C2_1 C1_1 -36.72(17) 10_557 .
B1 Mn1 C2_1 C1_1 78.58(17) . .
C1_1 C2_1 C3_1 C3_1 0.1(2) . 10_557
Mn1 C2_1 C3_1 C3_1 -61.76(6) . 10_557
C1_1 C2_1 C3_1 Mn1 61.89(19) . .
C1 Mn1 C3_1 C2_1 153.17(14) . .
C2 Mn1 C3_1 C2_1 -107.5(2) 10_557 .
C2 Mn1 C3_1 C2_1 58.14(16) . .
C3_1 Mn1 C3_1 C2_1 -116.95(13) 10_557 .
C2_1 Mn1 C3_1 C2_1 -79.34(19) 10_557 .
C1_1 Mn1 C3_1 C2_1 -37.12(13) . .
B1 Mn1 C3_1 C2_1 41.1(3) . .
C1 Mn1 C3_1 C3_1 -89.88(4) . 10_557
C2 Mn1 C3_1 C3_1 9.47(17) 10_557 10_557
C2 Mn1 C3_1 C3_1 175.09(9) . 10_557
C2_1 Mn1 C3_1 C3_1 116.95(13) . 10_557
C2_1 Mn1 C3_1 C3_1 37.61(9) 10_557 10_557
C1_1 Mn1 C3_1 C3_1 79.84(6) . 10_557
B1 Mn1 C3_1 C3_1 158.0(3) . 10_557
C2 B1 C1_2 C2_2 -60.15(17) . .
C2 B1 C1_2 C2_2 60.15(17) 10_557 .
P1_3 B1 C1_2 C2_2 180.0 . .
Mn1 B1 C1_2 C2_2 0.0 . .
C2 B1 C1_2 C3_2 180.0(2) . 10_557
C2 B1 C1_2 C3_2 -59.7(3) 10_557 10_557
P1_3 B1 C1_2 C3_2 60.15(19) . 10_557
Mn1 B1 C1_2 C3_2 -119.85(19) . 10_557
C2 B1 C1_2 C3_2 59.7(3) . .
C2 B1 C1_2 C3_2 180.0(2) 10_557 .
P1_3 B1 C1_2 C3_2 -60.15(19) . .
Mn1 B1 C1_2 C3_2 119.85(19) . .
C1_2 B1 P1_3 C2_3 118.95(10) . .
C2 B1 P1_3 C2_3 -5.3(2) . .
C2 B1 P1_3 C2_3 -116.75(14) 10_557 .
Mn1 B1 P1_3 C2_3 -61.05(10) . .
C1_2 B1 P1_3 C2_3 -118.95(10) . 10_557
C2 B1 P1_3 C2_3 116.75(14) . 10_557
C2 B1 P1_3 C2_3 5.3(2) 10_557 10_557
Mn1 B1 P1_3 C2_3 61.05(10) . 10_557
C1_2 B1 P1_3 C1_3 0.0 . .
C2 B1 P1_3 C1_3 -124.30(14) . .
C2 B1 P1_3 C1_3 124.30(14) 10_557 .
Mn1 B1 P1_3 C1_3 180.0 . .
